data_1563015
loop_
_publ_author_name
'Weng, Sheng-Feng'
'Wang, Yun-Hsin'
'Lee, Chi-Shen'

_publ_section_title
;
 New metal-organic frameworks of [M(C6H5O7)(C6H6O7)(C6H7O7)(H2O)] . H2O
 (M=La, Ce) and [Ce2(C2O4)(C6H6O7)2] . 4H2O
;
_journal_name_full 'Journal of Solid State Chemistry'
_journal_page_first 77
_journal_page_last 83
_journal_paper_doi 10.1016/j.jssc.2012.01.046
_journal_volume 188
_journal_year 2012
_chemical_formula_moiety 'C7 H6 Ce O9, 2(H2 O)'
_chemical_formula_sum 'C7 H10 Ce O11'
_chemical_formula_weight 410.27
_space_group_IT_number 14
_space_group_name_Hall '-P 2ybc'
_space_group_name_H-M_alt 'P 1 21/c 1'
_symmetry_cell_setting monoclinic
_symmetry_Int_Tables_number 14
_symmetry_space_group_name_Hall '-P 2ybc'
_symmetry_space_group_name_H-M 'P 1 21/c 1'
_atom_sites_solution_hydrogens geom
_atom_sites_solution_primary direct
_atom_sites_solution_secondary difmap
_audit_creation_method SHELXL-97
_cell_angle_alpha 90.00
_cell_angle_beta 109.99(3)
_cell_angle_gamma 90.00
_cell_formula_units_Z 4
_cell_length_a 12.480(3)
_cell_length_b 8.2843(17)
_cell_length_c 12.044(2)
_cell_measurement_reflns_used 13089
_cell_measurement_temperature 273(2)
_cell_measurement_theta_max 28.60
_cell_measurement_theta_min 3.01
_cell_volume 1170.2(5)
_computing_cell_refinement 'Bruker SMART'
_computing_data_collection 'Bruker SMART'
_computing_data_reduction 'Bruker SAINT'
_computing_molecular_graphics 'Bruker SHELXTL'
_computing_publication_material 'Bruker SHELXTL'
_computing_structure_refinement 'Bruker SHELXTL'
_computing_structure_solution 'Bruker SHELXTL'
_diffrn_ambient_temperature 298(2)
_diffrn_measured_fraction_theta_full 0.978
_diffrn_measured_fraction_theta_max 0.978
_diffrn_measurement_device_type 'Bruker SMART CCD area-detector'
_diffrn_measurement_method '\f and \w'
_diffrn_radiation_monochromator graphite
_diffrn_radiation_source 'fine-focus sealed tube'
_diffrn_radiation_type MoK\a
_diffrn_radiation_wavelength 0.71073
_diffrn_reflns_av_R_equivalents 0.0526
_diffrn_reflns_av_sigmaI/netI 0.0443
_diffrn_reflns_limit_h_max 16
_diffrn_reflns_limit_h_min -16
_diffrn_reflns_limit_k_max 11
_diffrn_reflns_limit_k_min -11
_diffrn_reflns_limit_l_max 16
_diffrn_reflns_limit_l_min -15
_diffrn_reflns_number 13089
_diffrn_reflns_theta_full 28.60
_diffrn_reflns_theta_max 28.60
_diffrn_reflns_theta_min 3.01
_exptl_absorpt_coefficient_mu 3.946
_exptl_absorpt_correction_T_max 1
_exptl_absorpt_correction_T_min 0.771596
_exptl_absorpt_correction_type empirical
_exptl_crystal_colour colorless
_exptl_crystal_density_diffrn 2.329
_exptl_crystal_density_method 'not measured'
_exptl_crystal_description plate
_exptl_crystal_F_000 792
_exptl_crystal_size_max 1.3
_exptl_crystal_size_mid 0.25
_exptl_crystal_size_min 0.2
_refine_diff_density_max 1.919
_refine_diff_density_min -0.689
_refine_diff_density_rms 0.178
_refine_ls_extinction_coef 0.0000(4)
_refine_ls_extinction_expression Fc^*^=kFc[1+0.001xFc^2^\l^3^/sin(2\q)]^-1/4^
_refine_ls_extinction_method SHELXL
_refine_ls_goodness_of_fit_ref 1.074
_refine_ls_hydrogen_treatment mixed
_refine_ls_matrix_type full
_refine_ls_number_parameters 174
_refine_ls_number_reflns 2921
_refine_ls_number_restraints 0
_refine_ls_restrained_S_all 1.074
_refine_ls_R_factor_all 0.0469
_refine_ls_R_factor_gt 0.0359
_refine_ls_shift/su_max 9.724
_refine_ls_shift/su_mean 0.056
_refine_ls_structure_factor_coef Fsqd
_refine_ls_weighting_details 'calc w=1/[\s^2^(Fo^2^)+(0.0415P)^2^+0.0000P] where P=(Fo^2^+2Fc^2^)/3'
_refine_ls_weighting_scheme calc
_refine_ls_wR_factor_gt 0.0781
_refine_ls_wR_factor_ref 0.0826
_reflns_number_gt 2468
_reflns_number_total 2921
_reflns_threshold_expression >2sigma(I)
_cod_data_source_file JSSC-2012-188-77.cif
_cod_data_source_block daicco-14
_cod_depositor_comments
;
The following automatic conversions were performed:

data item '_exptl_absorpt_correction_type' value 'Empirical' was
changed to 'empirical' in accordance with the built-in table derived
from the CIF Core dictionary named 'cif_core.dic' version 2.4.5 last
updated on 2014-11-21.

data item '_symmetry_cell_setting' value 'Monoclinic' was changed to
'monoclinic' in accordance with the built-in table derived from the
CIF Core dictionary named 'cif_core.dic' version 2.4.5 last updated
on 2014-11-21.

Automatic conversion script
Id: cif_fix_values 8369 2020-08-20 11:38:08Z andrius 
;
_cod_original_cell_volume 1170.2(4)
_cod_original_sg_symbol_H-M 'P 21/c'
_cod_database_code 1563015

loop_
_symmetry_equiv_pos_as_xyz
'x, y, z'
'-x, y+1/2, -z+1/2'
'-x, -y, -z'
'x, -y-1/2, z-1/2'

loop_
_atom_site_label
_atom_site_type_symbol
_atom_site_fract_x
_atom_site_fract_y
_atom_site_fract_z
_atom_site_U_iso_or_equiv
_atom_site_adp_type
_atom_site_occupancy
_atom_site_symmetry_multiplicity
_atom_site_calc_flag
_atom_site_refinement_flags
_atom_site_disorder_assembly
_atom_site_disorder_group
Ce1 Ce 0.55060(2) 0.16972(3) 0.75825(2) 0.01491(10) Uani 1 1 d . . .
O1 O 0.5726(3) 0.1768(3) 0.5586(3) 0.0208(7) Uani 1 1 d . . .
O2 O 0.5648(3) -0.0979(4) 0.8640(3) 0.0224(7) Uani 1 1 d . . .
O3 O 0.6983(3) 0.1374(4) 0.9712(3) 0.0194(7) Uani 1 1 d . . .
H3 H 0.6844 0.1840 1.0335 0.029 Uiso 1 1 d R . .
O4 O 0.4788(3) -0.0798(4) 0.6258(3) 0.0197(7) Uani 1 1 d . . .
O5 O 0.7335(3) 0.0246(4) 0.7664(3) 0.0253(7) Uani 1 1 d . . .
O6 O 0.6920(3) 0.3822(4) 0.7507(3) 0.0240(7) Uani 1 1 d . . .
O7 O 0.3814(3) 0.1241(4) 0.8158(3) 0.0281(8) Uani 1 1 d . . .
O8 O 0.6785(3) -0.2943(4) 0.9606(3) 0.0312(8) Uani 1 1 d . . .
O9 O 0.9116(3) -0.0589(6) 0.8071(3) 0.0406(10) Uani 1 1 d . . .
H9 H 0.8973 -0.0390 0.7368 0.061 Uiso 1 1 calc R . .
O10 O 0.1245(4) 0.0447(5) 0.4167(3) 0.0467(11) Uani 1 1 d . . .
H10A H 0.1394 -0.0362 0.4522 0.070 Uiso 1 1 d R . .
H10B H 0.1876 0.0601 0.4593 0.070 Uiso 1 1 d R . .
O11 O 0.0858(4) 0.8274(5) 0.5755(5) 0.0565(13) Uani 1 1 d . . .
H11A H -0.1642 -0.6582 0.8697 0.085 Uiso 1 1 d R . .
H11B H 0.0794 0.8100 0.4860 0.085 Uiso 1 1 d R . .
C1 C 0.6560(4) -0.1496(5) 0.9421(4) 0.0191(9) Uani 1 1 d . . .
C2 C 0.7839(4) -0.0400(6) 1.1435(4) 0.0204(9) Uani 1 1 d . . .
H2A H 0.8150 -0.1477 1.1638 0.025 Uiso 1 1 calc R . .
H2B H 0.8450 0.0364 1.1791 0.025 Uiso 1 1 calc R . .
C3 C 0.5270(4) 0.0740(5) 0.4810(4) 0.0164(9) Uani 1 1 d . . .
C4 C 0.7438(3) -0.0204(5) 1.0078(4) 0.0162(8) Uani 1 1 d . . .
C5 C 0.3100(4) 0.0139(6) 0.8029(4) 0.0181(9) Uani 1 1 d . . .
C6 C 0.8484(4) -0.0386(6) 0.9691(4) 0.0209(9) Uani 1 1 d . . .
H6A H 0.9046 0.0416 1.0102 0.025 Uiso 1 1 calc R . .
H6B H 0.8818 -0.1441 0.9933 0.025 Uiso 1 1 calc R . .
C7 C 0.8234(4) -0.0202(6) 0.8378(4) 0.0222(10) Uani 1 1 d . . .

loop_
_atom_site_aniso_label
_atom_site_aniso_U_11
_atom_site_aniso_U_22
_atom_site_aniso_U_33
_atom_site_aniso_U_23
_atom_site_aniso_U_13
_atom_site_aniso_U_12
Ce1 0.02105(15) 0.01198(14) 0.01332(14) -0.00012(9) 0.00798(10) -0.00032(10)
O1 0.0348(18) 0.0167(16) 0.0142(15) -0.0021(12) 0.0127(14) -0.0068(14)
O2 0.0222(16) 0.0204(16) 0.0191(16) 0.0040(13) 0.0003(13) -0.0054(13)
O3 0.0243(16) 0.0176(16) 0.0181(16) -0.0007(12) 0.0099(13) 0.0025(12)
O4 0.0316(18) 0.0156(16) 0.0134(15) 0.0023(12) 0.0096(13) -0.0015(13)
O5 0.0285(17) 0.0300(19) 0.0216(17) 0.0032(14) 0.0138(14) 0.0057(15)
O6 0.0301(18) 0.0184(16) 0.0240(18) 0.0039(14) 0.0098(15) -0.0053(14)
O7 0.0276(18) 0.0257(18) 0.037(2) -0.0016(16) 0.0190(16) -0.0052(15)
O8 0.034(2) 0.0162(17) 0.042(2) -0.0051(15) 0.0114(18) -0.0001(14)
O9 0.0258(19) 0.075(3) 0.026(2) -0.003(2) 0.0157(16) 0.0094(19)
O10 0.050(2) 0.061(3) 0.032(2) -0.009(2) 0.016(2) -0.012(2)
O11 0.054(3) 0.057(3) 0.054(3) -0.010(2) 0.012(2) -0.005(2)
C1 0.025(2) 0.019(2) 0.015(2) -0.0043(17) 0.0083(18) -0.0006(18)
C2 0.018(2) 0.025(2) 0.018(2) 0.0007(18) 0.0057(18) 0.0022(18)
C3 0.019(2) 0.018(2) 0.014(2) 0.0023(16) 0.0070(17) 0.0029(17)
C4 0.018(2) 0.017(2) 0.014(2) -0.0008(16) 0.0066(16) 0.0002(17)
C5 0.018(2) 0.025(2) 0.0110(19) 0.0028(17) 0.0040(16) 0.0039(18)
C6 0.017(2) 0.028(3) 0.019(2) 0.0000(18) 0.0085(18) 0.0001(18)
C7 0.023(2) 0.023(2) 0.025(2) -0.0051(19) 0.014(2) -0.0015(19)

loop_
_atom_type_symbol
_atom_type_description
_atom_type_scat_dispersion_real
_atom_type_scat_dispersion_imag
_atom_type_scat_source
H H 0.0000 0.0000 'International Tables Vol C Tables 4.2.6.8 and 6.1.1.4'
C C 0.0033 0.0016 'International Tables Vol C Tables 4.2.6.8 and 6.1.1.4'
O O 0.0106 0.0060 'International Tables Vol C Tables 4.2.6.8 and 6.1.1.4'
Ce Ce -0.2486 2.6331 'International Tables Vol C Tables 4.2.6.8 and 6.1.1.4'

loop_
_geom_angle_atom_site_label_1
_geom_angle_atom_site_label_2
_geom_angle_atom_site_label_3
_geom_angle
_geom_angle_site_symmetry_1
_geom_angle_site_symmetry_3
O7 Ce1 O1 131.05(12) . .
O7 Ce1 O6 142.74(11) . .
O1 Ce1 O6 69.01(10) . .
O7 Ce1 O2 69.13(11) . .
O1 Ce1 O2 119.35(10) . .
O6 Ce1 O2 134.51(11) . .
O7 Ce1 O2 84.80(11) . 2_656
O1 Ce1 O2 69.78(10) . 2_656
O6 Ce1 O2 73.48(11) . 2_656
O2 Ce1 O2 151.66(4) . 2_656
O7 Ce1 O5 139.23(11) . .
O1 Ce1 O5 70.06(11) . .
O6 Ce1 O5 72.65(11) . .
O2 Ce1 O5 70.15(10) . .
O2 Ce1 O5 134.37(10) 2_656 .
O7 Ce1 O4 84.33(11) . .
O1 Ce1 O4 63.57(9) . .
O6 Ce1 O4 129.67(10) . .
O2 Ce1 O4 63.83(10) . .
O2 Ce1 O4 103.88(10) 2_656 .
O5 Ce1 O4 76.28(11) . .
O7 Ce1 O4 71.29(11) . 2_656
O1 Ce1 O4 125.31(9) . 2_656
O6 Ce1 O4 71.96(10) . 2_656
O2 Ce1 O4 115.30(10) . 2_656
O2 Ce1 O4 63.35(10) 2_656 2_656
O5 Ce1 O4 130.17(11) . 2_656
O4 Ce1 O4 152.96(2) . 2_656
O7 Ce1 O3 95.33(11) . .
O1 Ce1 O3 132.17(10) . .
O6 Ce1 O3 80.72(10) . .
O2 Ce1 O3 60.77(10) . .
O2 Ce1 O3 135.62(10) 2_656 .
O5 Ce1 O3 65.93(10) . .
O4 Ce1 O3 120.34(10) . .
O4 Ce1 O3 74.67(10) 2_656 .
C3 O1 Ce1 122.0(3) . .
C1 O2 Ce1 123.7(3) . .
C1 O2 Ce1 111.0(3) . 2_646
Ce1 O2 Ce1 116.22(12) . 2_646
C4 O3 Ce1 117.9(2) . .
C3 O4 Ce1 119.1(3) 3_656 .
C3 O4 Ce1 127.4(3) 3_656 2_646
Ce1 O4 Ce1 113.03(11) . 2_646
C7 O5 Ce1 140.2(3) . .
C5 O6 Ce1 136.9(3) 2_656 .
C5 O7 Ce1 136.1(3) . .
O8 C1 O2 123.3(4) . .
O8 C1 C4 120.2(4) . .
O2 C1 C4 116.3(4) . .
C5 C2 C4 114.3(3) 3_657 .
O1 C3 O4 126.0(4) . 3_656
O1 C3 C3 117.0(4) . 3_656
O4 C3 C3 116.9(5) 3_656 3_656
O3 C4 C6 106.5(3) . .
O3 C4 C1 109.7(3) . .
C6 C4 C1 107.7(3) . .
O3 C4 C2 111.9(3) . .
C6 C4 C2 108.0(3) . .
C1 C4 C2 112.7(4) . .
O7 C5 O6 125.8(4) . 2_646
O7 C5 C2 117.4(4) . 3_657
O6 C5 C2 116.8(4) 2_646 3_657
C7 C6 C4 114.6(4) . .
O5 C7 O9 122.3(4) . .
O5 C7 C6 125.5(4) . .
O9 C7 C6 112.2(4) . .

loop_
_geom_bond_atom_site_label_1
_geom_bond_atom_site_label_2
_geom_bond_distance
_geom_bond_site_symmetry_2
Ce1 O7 2.466(3) .
Ce1 O1 2.513(3) .
Ce1 O6 2.516(3) .
Ce1 O2 2.533(3) .
Ce1 O2 2.549(3) 2_656
Ce1 O5 2.552(3) .
Ce1 O4 2.577(3) .
Ce1 O4 2.596(3) 2_656
Ce1 O3 2.610(3) .
O1 C3 1.248(5) .
O2 C1 1.277(5) .
O2 Ce1 2.549(3) 2_646
O3 C4 1.433(5) .
O4 C3 1.264(5) 3_656
O4 Ce1 2.596(3) 2_646
O5 C7 1.216(6) .
O6 C5 1.263(5) 2_656
O7 C5 1.248(5) .
O8 C1 1.235(5) .
O9 C7 1.315(5) .
C1 C4 1.543(6) .
C2 C5 1.535(6) 3_657
C2 C4 1.545(6) .
C3 O4 1.264(5) 3_656
C3 C3 1.542(8) 3_656
C4 C6 1.536(6) .
C5 O6 1.263(5) 2_646
C5 C2 1.535(6) 3_657
C6 C7 1.511(6) .
